data_2238187
loop_
_publ_author_name
'Selvakumaran, N.'
'Karvembu, R.'
'Ng, Seik Weng'
'Tiekink, Edward R. T.'

_publ_section_title
;
 3-{[(Dibenzylcarbamothioyl)amino]carbonyl}benzamide
;
_journal_coeditor_code HG5327
_journal_issue 7
_journal_name_full 'Acta Crystallographica Section E'
_journal_page_first o1184
_journal_page_last o1185
_journal_paper_doi 10.1107/S1600536813017467
_journal_volume 69
_journal_year 2013
_chemical_formula_iupac 'C23 H21 N3 O2 S'
_chemical_formula_moiety 'C23 H21 N3 O2 S'
_chemical_formula_sum 'C23 H21 N3 O2 S'
_chemical_formula_weight 403.49
_chemical_name_systematic
;
3-{[(Dibenzylcarbamothioyl)amino]carbonyl}benzamide
;
_space_group_IT_number 14
_symmetry_cell_setting monoclinic
_symmetry_space_group_name_Hall '-P 2yn'
_symmetry_space_group_name_H-M 'P 1 21/n 1'
_atom_sites_solution_hydrogens geom
_atom_sites_solution_primary direct
_atom_sites_solution_secondary difmap
_audit_creation_method SHELXL-97
_cell_angle_alpha 90.00
_cell_angle_beta 97.297(4)
_cell_angle_gamma 90.00
_cell_formula_units_Z 8
_cell_length_a 11.3448(5)
_cell_length_b 18.6100(8)
_cell_length_c 19.3282(7)
_cell_measurement_reflns_used 8114
_cell_measurement_temperature 100(2)
_cell_measurement_theta_max 27.5016
_cell_measurement_theta_min 2.2567
_cell_volume 4047.7(3)
_computing_cell_refinement 'CrysAlis PRO (Agilent, 2013)'
_computing_data_collection 'CrysAlis PRO (Agilent, 2013)'
_computing_data_reduction 'CrysAlis PRO (Agilent, 2013)'
_computing_molecular_graphics
;
ORTEP-3 for Windows (Farrugia, 2012), QMol (Gans & Shalloway,
2001) and
DIAMOND (Brandenburg, 2006)
;
_computing_publication_material 'publCIF (Westrip, 2010)'
_computing_structure_refinement 'SHELXL97 (Sheldrick, 2008)'
_computing_structure_solution 'SHELXS97 (Sheldrick, 2008)'
_diffrn_ambient_temperature 100(2)
_diffrn_detector_area_resol_mean 10.4041
_diffrn_measured_fraction_theta_full 0.999
_diffrn_measured_fraction_theta_max 0.999
_diffrn_measurement_device_type 'Agilent SuperNova Dual diffractometer with an Atlas detector'
_diffrn_measurement_method '\w scan'
_diffrn_radiation_monochromator Mirror
_diffrn_radiation_source 'SuperNova (Mo) X-ray Source'
_diffrn_radiation_type MoK\a
_diffrn_radiation_wavelength 0.71073
_diffrn_reflns_av_R_equivalents 0.0670
_diffrn_reflns_av_sigmaI/netI 0.0685
_diffrn_reflns_limit_h_max 14
_diffrn_reflns_limit_h_min -12
_diffrn_reflns_limit_k_max 24
_diffrn_reflns_limit_k_min -24
_diffrn_reflns_limit_l_max 25
_diffrn_reflns_limit_l_min -25
_diffrn_reflns_number 41058
_diffrn_reflns_theta_full 27.56
_diffrn_reflns_theta_max 27.56
_diffrn_reflns_theta_min 2.26
_diffrn_standards_decay_% 0
_diffrn_standards_interval_count 0
_diffrn_standards_interval_time 0
_diffrn_standards_number 0
_exptl_absorpt_coefficient_mu 0.184
_exptl_absorpt_correction_T_max 1.00000
_exptl_absorpt_correction_T_min 0.82676
_exptl_absorpt_correction_type multi-scan
_exptl_absorpt_process_details '(CrysAlis PRO; Agilent, 2013)'
_exptl_crystal_colour colourless
_exptl_crystal_density_diffrn 1.324
_exptl_crystal_density_method 'not measured'
_exptl_crystal_description block
_exptl_crystal_F_000 1696
_exptl_crystal_size_max 0.40
_exptl_crystal_size_mid 0.40
_exptl_crystal_size_min 0.40
_refine_diff_density_max 0.316
_refine_diff_density_min -0.286
_refine_ls_extinction_method none
_refine_ls_goodness_of_fit_ref 1.030
_refine_ls_hydrogen_treatment mixed
_refine_ls_matrix_type full
_refine_ls_number_parameters 541
_refine_ls_number_reflns 9360
_refine_ls_number_restraints 6
_refine_ls_restrained_S_all 1.030
_refine_ls_R_factor_all 0.0890
_refine_ls_R_factor_gt 0.0580
_refine_ls_shift/su_max 0.001
_refine_ls_shift/su_mean 0.000
_refine_ls_structure_factor_coef Fsqd
_refine_ls_weighting_details 'calc w=1/[\s^2^(Fo^2^)+(0.0481P)^2^+1.1188P] where P=(Fo^2^+2Fc^2^)/3'
_refine_ls_weighting_scheme calc
_refine_ls_wR_factor_gt 0.1125
_refine_ls_wR_factor_ref 0.1242
_reflns_number_gt 6863
_reflns_number_total 9360
_reflns_threshold_expression I>2\s(I)
_cod_data_source_file hg5327.cif
_cod_data_source_block I
_cod_original_sg_symbol_H-M 'P 21/n'
_cod_database_code 2238187
_cod_database_fobs_code 2238187

loop_
_symmetry_equiv_pos_as_xyz
'x, y, z'
'-x+1/2, y+1/2, -z+1/2'
'-x, -y, -z'
'x-1/2, -y-1/2, z-1/2'

loop_
_atom_site_type_symbol
_atom_site_label
_atom_site_fract_x
_atom_site_fract_y
_atom_site_fract_z
_atom_site_U_iso_or_equiv
_atom_site_adp_type
_atom_site_calc_flag
_atom_site_refinement_flags
_atom_site_occupancy
_atom_site_symmetry_multiplicity
S S1 0.93702(5) 0.53450(3) 0.58907(3) 0.01735(13) Uani d . 1 1
S S2 0.17284(5) 0.50989(3) 0.85324(3) 0.01659(13) Uani d . 1 1
O O1 0.40819(13) 0.53199(8) 0.72332(7) 0.0199(3) Uani d . 1 1
O O2 0.67598(14) 0.63628(8) 0.47184(7) 0.0210(4) Uani d . 1 1
O O3 0.70635(14) 0.55121(9) 0.71894(7) 0.0264(4) Uani d . 1 1
O O4 0.43449(14) 0.60561(8) 0.97848(7) 0.0223(4) Uani d . 1 1
N N1 0.21714(17) 0.52663(11) 0.67687(9) 0.0220(4) Uani d D 1 1
H H11 0.199(2) 0.5186(13) 0.7190(7) 0.026 Uiso d D 1 1
H H12 0.1584(16) 0.5335(13) 0.6434(9) 0.026 Uiso d D 1 1
N N2 0.73227(16) 0.60455(9) 0.58448(8) 0.0142(4) Uani d D 1 1
H H2 0.7165(19) 0.5772(10) 0.6189(8) 0.017 Uiso d D 1 1
N N3 0.89631(16) 0.67559(9) 0.56959(8) 0.0158(4) Uani d . 1 1
N N4 0.89252(18) 0.52334(12) 0.76290(9) 0.0269(5) Uani d D 1 1
H H41 0.913(2) 0.5191(13) 0.7206(7) 0.032 Uiso d D 1 1
H H42 0.9465(17) 0.5154(13) 0.7987(9) 0.032 Uiso d D 1 1
N N5 0.38079(16) 0.57719(10) 0.86445(8) 0.0153(4) Uani d D 1 1
H H5 0.398(2) 0.5524(10) 0.8289(8) 0.018 Uiso d D 1 1
N N6 0.21864(15) 0.64993(9) 0.87808(8) 0.0145(4) Uani d . 1 1
C C1 0.33211(19) 0.53734(11) 0.67209(10) 0.0152(4) Uani d . 1 1
C C2 0.36657(19) 0.55656(11) 0.60158(10) 0.0136(4) Uani d . 1 1
C C3 0.2863(2) 0.55708(11) 0.54047(10) 0.0162(5) Uani d . 1 1
H H3A 0.2053 0.5450 0.5422 0.019 Uiso calc R 1 1
C C4 0.3243(2) 0.57522(11) 0.47723(10) 0.0177(5) Uani d . 1 1
H H4 0.2693 0.5760 0.4358 0.021 Uiso calc R 1 1
C C5 0.4421(2) 0.59218(11) 0.47450(10) 0.0168(5) Uani d . 1 1
H H5A 0.4678 0.6040 0.4310 0.020 Uiso calc R 1 1
C C6 0.52415(19) 0.59210(11) 0.53509(10) 0.0147(4) Uani d . 1 1
C C7 0.48522(19) 0.57448(11) 0.59866(10) 0.0143(4) Uani d . 1 1
H H7 0.5399 0.5747 0.6402 0.017 Uiso calc R 1 1
C C8 0.64912(19) 0.61286(11) 0.52683(10) 0.0145(4) Uani d . 1 1
C C9 0.85511(19) 0.61048(11) 0.57992(10) 0.0140(4) Uani d . 1 1
C C10 1.02249(19) 0.68788(12) 0.56284(11) 0.0183(5) Uani d . 1 1
H H10A 1.0702 0.6479 0.5857 0.022 Uiso calc R 1 1
H H10B 1.0488 0.7329 0.5875 0.022 Uiso calc R 1 1
C C11 1.04565(19) 0.69331(11) 0.48772(11) 0.0180(5) Uani d . 1 1
C C12 1.1260(2) 0.74421(12) 0.46958(12) 0.0231(5) Uani d . 1 1
H H12A 1.1638 0.7757 0.5042 0.028 Uiso calc R 1 1
C C13 1.1516(2) 0.74958(13) 0.40163(12) 0.0285(6) Uani d . 1 1
H H13 1.2069 0.7845 0.3899 0.034 Uiso calc R 1 1
C C14 1.0967(2) 0.70406(13) 0.35064(12) 0.0272(6) Uani d . 1 1
H H14 1.1141 0.7077 0.3040 0.033 Uiso calc R 1 1
C C15 1.0163(2) 0.65326(12) 0.36807(11) 0.0236(5) Uani d . 1 1
H H15 0.9787 0.6219 0.3332 0.028 Uiso calc R 1 1
C C16 0.9903(2) 0.64788(12) 0.43625(11) 0.0204(5) Uani d . 1 1
H H16 0.9346 0.6131 0.4478 0.025 Uiso calc R 1 1
C C17 0.8272(2) 0.74278(11) 0.57196(10) 0.0170(5) Uani d . 1 1
H H17A 0.7414 0.7320 0.5612 0.020 Uiso calc R 1 1
H H17B 0.8491 0.7765 0.5361 0.020 Uiso calc R 1 1
C C18 0.85085(19) 0.77774(12) 0.64324(10) 0.0175(5) Uani d . 1 1
C C19 0.8366(2) 0.73848(13) 0.70278(11) 0.0248(5) Uani d . 1 1
H H19 0.8149 0.6892 0.6988 0.030 Uiso calc R 1 1
C C20 0.8538(2) 0.77069(15) 0.76777(11) 0.0320(6) Uani d . 1 1
H H20 0.8445 0.7434 0.8083 0.038 Uiso calc R 1 1
C C21 0.8845(2) 0.84245(16) 0.77384(12) 0.0352(7) Uani d . 1 1
H H21 0.8949 0.8647 0.8184 0.042 Uiso calc R 1 1
C C22 0.9000(2) 0.88180(14) 0.71529(12) 0.0302(6) Uani d . 1 1
H H22 0.9214 0.9311 0.7195 0.036 Uiso calc R 1 1
C C23 0.8841(2) 0.84918(12) 0.64974(11) 0.0233(5) Uani d . 1 1
H H23 0.8962 0.8761 0.6095 0.028 Uiso calc R 1 1
C C24 0.7812(2) 0.54205(12) 0.76991(11) 0.0177(5) Uani d . 1 1
C C25 0.74779(19) 0.55129(11) 0.84237(10) 0.0154(4) Uani d . 1 1
C C26 0.82982(19) 0.54898(11) 0.90265(10) 0.0161(5) Uani d . 1 1
H H26 0.9118 0.5418 0.8992 0.019 Uiso calc R 1 1
C C27 0.7918(2) 0.55711(11) 0.96753(11) 0.0183(5) Uani d . 1 1
H H27 0.8480 0.5563 1.0084 0.022 Uiso calc R 1 1
C C28 0.6731(2) 0.56643(11) 0.97299(11) 0.0176(5) Uani d . 1 1
H H28 0.6475 0.5706 1.0177 0.021 Uiso calc R 1 1
C C29 0.58962(19) 0.56988(11) 0.91318(10) 0.0153(4) Uani d . 1 1
C C30 0.62837(19) 0.56305(11) 0.84800(10) 0.0152(4) Uani d . 1 1
H H30 0.5728 0.5665 0.8070 0.018 Uiso calc R 1 1
C C31 0.46309(19) 0.58536(11) 0.92285(10) 0.0160(5) Uani d . 1 1
C C32 0.25740(19) 0.58442(11) 0.86691(10) 0.0149(4) Uani d . 1 1
C C33 0.09242(19) 0.66406(12) 0.88222(10) 0.0168(5) Uani d . 1 1
H H33A 0.0444 0.6245 0.8588 0.020 Uiso calc R 1 1
H H33B 0.0691 0.7091 0.8568 0.020 Uiso calc R 1 1
C C34 0.06454(19) 0.67085(11) 0.95643(10) 0.0157(5) Uani d . 1 1
C C35 -0.0182(2) 0.72124(12) 0.97195(11) 0.0204(5) Uani d . 1 1
H H35 -0.0549 0.7518 0.9362 0.024 Uiso calc R 1 1
C C36 -0.0483(2) 0.72755(13) 1.03892(11) 0.0244(5) Uani d . 1 1
H H36 -0.1056 0.7621 1.0487 0.029 Uiso calc R 1 1
C C37 0.0052(2) 0.68354(12) 1.09175(11) 0.0231(5) Uani d . 1 1
H H37 -0.0149 0.6879 1.1378 0.028 Uiso calc R 1 1
C C38 0.0882(2) 0.63322(12) 1.07676(11) 0.0208(5) Uani d . 1 1
H H38 0.1247 0.6028 1.1127 0.025 Uiso calc R 1 1
C C39 0.1185(2) 0.62688(11) 1.00976(11) 0.0184(5) Uani d . 1 1
H H39 0.1761 0.5925 1.0001 0.022 Uiso calc R 1 1
C C40 0.2908(2) 0.71634(11) 0.87810(10) 0.0160(5) Uani d . 1 1
H H40A 0.3763 0.7043 0.8885 0.019 Uiso calc R 1 1
H H40B 0.2700 0.7495 0.9147 0.019 Uiso calc R 1 1
C C41 0.26756(19) 0.75252(11) 0.80750(10) 0.0160(5) Uani d . 1 1
C C42 0.2201(2) 0.82148(12) 0.80117(11) 0.0196(5) Uani d . 1 1
H H42A 0.2005 0.8459 0.8413 0.023 Uiso calc R 1 1
C C43 0.2012(2) 0.85472(12) 0.73647(11) 0.0231(5) Uani d . 1 1
H H43 0.1696 0.9020 0.7325 0.028 Uiso calc R 1 1
C C44 0.2286(2) 0.81875(13) 0.67745(11) 0.0250(5) Uani d . 1 1
H H44 0.2161 0.8415 0.6331 0.030 Uiso calc R 1 1
C C45 0.2740(2) 0.74981(13) 0.68339(11) 0.0240(5) Uani d . 1 1
H H45 0.2915 0.7249 0.6430 0.029 Uiso calc R 1 1
C C46 0.2941(2) 0.71683(12) 0.74821(11) 0.0205(5) Uani d . 1 1
H H46 0.3261 0.6696 0.7521 0.025 Uiso calc R 1 1

loop_
_atom_site_aniso_label
_atom_site_aniso_U_11
_atom_site_aniso_U_22
_atom_site_aniso_U_33
_atom_site_aniso_U_12
_atom_site_aniso_U_13
_atom_site_aniso_U_23
S1 0.0137(3) 0.0162(3) 0.0218(3) 0.0011(2) 0.0011(2) -0.0003(2)
S2 0.0163(3) 0.0158(3) 0.0177(3) -0.0012(2) 0.0022(2) 0.0004(2)
O1 0.0151(9) 0.0305(9) 0.0134(7) -0.0009(7) -0.0006(6) 0.0003(6)
O2 0.0203(9) 0.0282(9) 0.0144(7) -0.0040(7) 0.0017(6) 0.0044(6)
O3 0.0155(9) 0.0469(11) 0.0165(8) 0.0048(7) 0.0010(6) 0.0080(7)
O4 0.0217(10) 0.0307(9) 0.0149(7) 0.0043(7) 0.0034(6) -0.0008(7)
N1 0.0131(11) 0.0370(12) 0.0154(9) -0.0026(9) 0.0000(8) 0.0048(9)
N2 0.0117(10) 0.0179(10) 0.0131(8) -0.0008(7) 0.0023(7) 0.0038(7)
N3 0.0139(10) 0.0169(9) 0.0168(9) -0.0014(7) 0.0029(7) 0.0000(7)
N4 0.0157(12) 0.0496(14) 0.0150(9) 0.0084(9) 0.0011(8) 0.0006(9)
N5 0.0120(10) 0.0205(10) 0.0141(9) 0.0012(7) 0.0040(7) -0.0029(7)
N6 0.0128(10) 0.0175(10) 0.0138(8) 0.0011(7) 0.0033(7) 0.0012(7)
C1 0.0152(12) 0.0139(11) 0.0167(10) -0.0001(8) 0.0028(8) -0.0032(8)
C2 0.0144(12) 0.0095(10) 0.0165(10) 0.0001(8) 0.0012(8) -0.0018(8)
C3 0.0133(12) 0.0142(11) 0.0210(11) -0.0016(8) 0.0012(8) -0.0020(9)
C4 0.0185(13) 0.0176(11) 0.0156(10) -0.0004(9) -0.0028(9) -0.0007(9)
C5 0.0197(13) 0.0164(11) 0.0143(10) -0.0009(9) 0.0020(8) 0.0012(8)
C6 0.0154(12) 0.0105(10) 0.0179(10) 0.0005(8) 0.0014(8) 0.0003(8)
C7 0.0147(12) 0.0126(10) 0.0150(10) 0.0006(8) -0.0002(8) -0.0015(8)
C8 0.0164(12) 0.0124(11) 0.0148(10) 0.0006(8) 0.0019(8) -0.0001(8)
C9 0.0134(12) 0.0166(11) 0.0116(9) -0.0015(8) 0.0005(8) -0.0003(8)
C10 0.0135(12) 0.0174(11) 0.0237(11) -0.0042(9) 0.0019(9) -0.0011(9)
C11 0.0146(12) 0.0158(11) 0.0241(11) 0.0028(9) 0.0048(9) 0.0021(9)
C12 0.0225(14) 0.0170(12) 0.0309(12) -0.0008(9) 0.0076(10) -0.0005(10)
C13 0.0252(15) 0.0248(13) 0.0387(14) 0.0003(10) 0.0157(11) 0.0062(11)
C14 0.0268(15) 0.0299(14) 0.0271(12) 0.0065(11) 0.0123(10) 0.0065(11)
C15 0.0217(14) 0.0243(13) 0.0249(12) 0.0046(10) 0.0040(10) -0.0016(10)
C16 0.0199(13) 0.0163(11) 0.0257(12) 0.0000(9) 0.0052(9) 0.0034(9)
C17 0.0186(13) 0.0161(11) 0.0159(10) 0.0009(9) 0.0003(9) 0.0010(8)
C18 0.0147(13) 0.0209(12) 0.0166(10) 0.0034(9) 0.0014(8) -0.0007(9)
C19 0.0238(14) 0.0306(14) 0.0203(11) 0.0011(10) 0.0042(9) 0.0017(10)
C20 0.0287(16) 0.0520(18) 0.0155(11) 0.0047(12) 0.0040(10) 0.0018(11)
C21 0.0278(16) 0.0552(19) 0.0211(12) 0.0120(13) -0.0029(10) -0.0155(12)
C22 0.0285(16) 0.0266(14) 0.0323(13) 0.0067(11) -0.0081(11) -0.0114(11)
C23 0.0236(14) 0.0214(12) 0.0234(11) 0.0037(10) -0.0028(10) -0.0014(10)
C24 0.0148(13) 0.0194(12) 0.0191(10) -0.0003(9) 0.0024(9) 0.0032(9)
C25 0.0151(12) 0.0134(11) 0.0176(10) 0.0000(8) 0.0021(8) 0.0027(8)
C26 0.0123(12) 0.0155(11) 0.0201(10) -0.0009(8) -0.0002(8) 0.0038(9)
C27 0.0172(13) 0.0183(11) 0.0177(10) -0.0009(9) -0.0040(9) 0.0017(9)
C28 0.0196(13) 0.0171(11) 0.0159(10) -0.0007(9) 0.0021(9) 0.0019(9)
C29 0.0164(12) 0.0123(11) 0.0170(10) -0.0006(8) 0.0014(8) 0.0007(8)
C30 0.0153(12) 0.0145(11) 0.0153(10) 0.0003(8) -0.0005(8) 0.0019(8)
C31 0.0166(12) 0.0147(11) 0.0166(10) 0.0005(8) 0.0015(9) 0.0025(8)
C32 0.0149(12) 0.0197(11) 0.0101(9) 0.0009(9) 0.0010(8) 0.0015(8)
C33 0.0136(12) 0.0178(11) 0.0190(10) 0.0027(9) 0.0021(8) 0.0019(9)
C34 0.0145(12) 0.0136(11) 0.0195(10) -0.0041(8) 0.0044(9) -0.0010(9)
C35 0.0204(14) 0.0180(12) 0.0231(11) 0.0036(9) 0.0043(9) 0.0016(9)
C36 0.0220(14) 0.0253(13) 0.0276(12) 0.0042(10) 0.0092(10) -0.0030(10)
C37 0.0255(14) 0.0253(13) 0.0203(11) -0.0021(10) 0.0095(10) -0.0027(10)
C38 0.0220(14) 0.0210(12) 0.0191(11) -0.0017(9) 0.0012(9) 0.0034(9)
C39 0.0169(13) 0.0161(11) 0.0228(11) 0.0018(9) 0.0048(9) 0.0009(9)
C40 0.0190(13) 0.0129(11) 0.0160(10) -0.0017(8) 0.0027(8) -0.0014(8)
C41 0.0144(12) 0.0167(11) 0.0171(10) -0.0038(8) 0.0031(8) -0.0001(8)
C42 0.0206(13) 0.0191(12) 0.0192(11) -0.0007(9) 0.0038(9) -0.0011(9)
C43 0.0241(14) 0.0194(12) 0.0255(12) 0.0000(10) 0.0024(10) 0.0036(10)
C44 0.0276(15) 0.0286(14) 0.0184(11) -0.0058(10) 0.0016(10) 0.0064(10)
C45 0.0306(15) 0.0241(13) 0.0189(11) -0.0045(10) 0.0093(10) -0.0034(10)
C46 0.0233(14) 0.0172(12) 0.0216(11) -0.0017(9) 0.0053(9) -0.0004(9)

loop_
_atom_type_symbol
_atom_type_description
_atom_type_scat_dispersion_real
_atom_type_scat_dispersion_imag
_atom_type_scat_source
C C 0.0033 0.0016 'International Tables Vol C Tables 4.2.6.8 and 6.1.1.4'
H H 0.0000 0.0000 'International Tables Vol C Tables 4.2.6.8 and 6.1.1.4'
N N 0.0061 0.0033 'International Tables Vol C Tables 4.2.6.8 and 6.1.1.4'
O O 0.0106 0.0060 'International Tables Vol C Tables 4.2.6.8 and 6.1.1.4'
S S 0.1246 0.1234 'International Tables Vol C Tables 4.2.6.8 and 6.1.1.4'

loop_
_geom_angle_atom_site_label_1
_geom_angle_atom_site_label_2
_geom_angle_atom_site_label_3
_geom_angle
C1 N1 H11 115.9(16)
C1 N1 H12 125.8(16)
H11 N1 H12 118(2)
C8 N2 C9 121.46(17)
C8 N2 H2 119.8(15)
C9 N2 H2 113.1(15)
C9 N3 C10 121.47(18)
C9 N3 C17 124.78(19)
C10 N3 C17 113.37(17)
C24 N4 H41 118.9(16)
C24 N4 H42 122.7(17)
H41 N4 H42 118(2)
C31 N5 C32 122.19(17)
C31 N5 H5 120.2(15)
C32 N5 H5 113.9(15)
C32 N6 C33 121.38(18)
C32 N6 C40 124.96(19)
C33 N6 C40 113.16(17)
O1 C1 N1 121.57(19)
O1 C1 C2 120.66(19)
N1 C1 C2 117.78(17)
C7 C2 C3 119.54(19)
C7 C2 C1 117.11(17)
C3 C2 C1 123.35(19)
C4 C3 C2 120.2(2)
C4 C3 H3A 119.9
C2 C3 H3A 119.9
C5 C4 C3 119.99(19)
C5 C4 H4 120.0
C3 C4 H4 120.0
C4 C5 C6 120.77(19)
C4 C5 H5A 119.6
C6 C5 H5A 119.6
C7 C6 C5 119.0(2)
C7 C6 C8 124.33(18)
C5 C6 C8 116.63(18)
C6 C7 C2 120.43(18)
C6 C7 H7 119.8
C2 C7 H7 119.8
O2 C8 N2 121.6(2)
O2 C8 C6 121.91(18)
N2 C8 C6 116.50(17)
N3 C9 N2 116.84(18)
N3 C9 S1 125.61(17)
N2 C9 S1 117.54(15)
N3 C10 C11 112.66(17)
N3 C10 H10A 109.1
C11 C10 H10A 109.1
N3 C10 H10B 109.1
C11 C10 H10B 109.1
H10A C10 H10B 107.8
C12 C11 C16 119.0(2)
C12 C11 C10 119.17(19)
C16 C11 C10 121.9(2)
C13 C12 C11 120.8(2)
C13 C12 H12A 119.6
C11 C12 H12A 119.6
C12 C13 C14 120.1(2)
C12 C13 H13 120.0
C14 C13 H13 120.0
C13 C14 C15 119.7(2)
C13 C14 H14 120.2
C15 C14 H14 120.2
C14 C15 C16 120.4(2)
C14 C15 H15 119.8
C16 C15 H15 119.8
C15 C16 C11 120.2(2)
C15 C16 H16 119.9
C11 C16 H16 119.9
N3 C17 C18 110.93(16)
N3 C17 H17A 109.5
C18 C17 H17A 109.5
N3 C17 H17B 109.5
C18 C17 H17B 109.5
H17A C17 H17B 108.0
C23 C18 C19 119.3(2)
C23 C18 C17 120.64(19)
C19 C18 C17 120.1(2)
C20 C19 C18 120.4(2)
C20 C19 H19 119.8
C18 C19 H19 119.8
C21 C20 C19 120.1(2)
C21 C20 H20 120.0
C19 C20 H20 120.0
C22 C21 C20 120.1(2)
C22 C21 H21 120.0
C20 C21 H21 120.0
C21 C22 C23 120.0(2)
C21 C22 H22 120.0
C23 C22 H22 120.0
C18 C23 C22 120.2(2)
C18 C23 H23 119.9
C22 C23 H23 119.9
O3 C24 N4 121.5(2)
O3 C24 C25 120.0(2)
N4 C24 C25 118.53(18)
C30 C25 C26 119.49(19)
C30 C25 C24 116.97(17)
C26 C25 C24 123.5(2)
C27 C26 C25 120.1(2)
C27 C26 H26 120.0
C25 C26 H26 120.0
C28 C27 C26 120.23(19)
C28 C27 H27 119.9
C26 C27 H27 119.9
C27 C28 C29 120.6(2)
C27 C28 H28 119.7
C29 C28 H28 119.7
C30 C29 C28 119.0(2)
C30 C29 C31 123.23(18)
C28 C29 C31 117.65(18)
C25 C30 C29 120.54(18)
C25 C30 H30 119.7
C29 C30 H30 119.7
O4 C31 N5 121.8(2)
O4 C31 C29 122.33(18)
N5 C31 C29 115.88(18)
N6 C32 N5 116.38(19)
N6 C32 S2 126.06(17)
N5 C32 S2 117.54(15)
N6 C33 C34 112.92(16)
N6 C33 H33A 109.0
C34 C33 H33A 109.0
N6 C33 H33B 109.0
C34 C33 H33B 109.0
H33A C33 H33B 107.8
C35 C34 C39 118.8(2)
C35 C34 C33 119.37(18)
C39 C34 C33 121.78(19)
C36 C35 C34 120.9(2)
C36 C35 H35 119.6
C34 C35 H35 119.6
C35 C36 C37 120.1(2)
C35 C36 H36 120.0
C37 C36 H36 120.0
C38 C37 C36 119.4(2)
C38 C37 H37 120.3
C36 C37 H37 120.3
C37 C38 C39 120.6(2)
C37 C38 H38 119.7
C39 C38 H38 119.7
C38 C39 C34 120.2(2)
C38 C39 H39 119.9
C34 C39 H39 119.9
N6 C40 C41 109.71(16)
N6 C40 H40A 109.7
C41 C40 H40A 109.7
N6 C40 H40B 109.7
C41 C40 H40B 109.7
H40A C40 H40B 108.2
C46 C41 C42 119.35(19)
C46 C41 C40 119.95(19)
C42 C41 C40 120.70(19)
C43 C42 C41 120.3(2)
C43 C42 H42A 119.9
C41 C42 H42A 119.9
C42 C43 C44 120.0(2)
C42 C43 H43 120.0
C44 C43 H43 120.0
C45 C44 C43 119.9(2)
C45 C44 H44 120.1
C43 C44 H44 120.1
C44 C45 C46 120.2(2)
C44 C45 H45 119.9
C46 C45 H45 119.9
C45 C46 C41 120.3(2)
C45 C46 H46 119.8
C41 C46 H46 119.8

loop_
_geom_bond_atom_site_label_1
_geom_bond_atom_site_label_2
_geom_bond_distance
S1 C9 1.689(2)
S2 C32 1.688(2)
O1 C1 1.232(2)
O2 C8 1.223(2)
O3 C24 1.228(2)
O4 C31 1.222(2)
N1 C1 1.334(3)
N1 H11 0.877(9)
N1 H12 0.877(9)
N2 C8 1.374(3)
N2 C9 1.412(3)
N2 H2 0.874(9)
N3 C9 1.323(3)
N3 C10 1.472(3)
N3 C17 1.480(3)
N4 C24 1.333(3)
N4 H41 0.882(10)
N4 H42 0.876(10)
N5 C31 1.379(3)
N5 C32 1.413(3)
N5 H5 0.872(9)
N6 C32 1.323(3)
N6 C33 1.468(3)
N6 C40 1.483(3)
C1 C2 1.508(3)
C2 C7 1.395(3)
C2 C3 1.397(3)
C3 C4 1.389(3)
C3 H3A 0.9500
C4 C5 1.380(3)
C4 H4 0.9500
C5 C6 1.400(3)
C5 H5A 0.9500
C6 C7 1.396(3)
C6 C8 1.498(3)
C7 H7 0.9500
C10 C11 1.511(3)
C10 H10A 0.9900
C10 H10B 0.9900
C11 C12 1.390(3)
C11 C16 1.393(3)
C12 C13 1.384(3)
C12 H12A 0.9500
C13 C14 1.386(3)
C13 H13 0.9500
C14 C15 1.385(3)
C14 H14 0.9500
C15 C16 1.390(3)
C15 H15 0.9500
C16 H16 0.9500
C17 C18 1.516(3)
C17 H17A 0.9900
C17 H17B 0.9900
C18 C23 1.384(3)
C18 C19 1.390(3)
C19 C20 1.383(3)
C19 H19 0.9500
C20 C21 1.381(4)
C20 H20 0.9500
C21 C22 1.378(4)
C21 H21 0.9500
C22 C23 1.396(3)
C22 H22 0.9500
C23 H23 0.9500
C24 C25 1.506(3)
C25 C30 1.390(3)
C25 C26 1.396(3)
C26 C27 1.385(3)
C26 H26 0.9500
C27 C28 1.375(3)
C27 H27 0.9500
C28 C29 1.400(3)
C28 H28 0.9500
C29 C30 1.392(3)
C29 C31 1.499(3)
C30 H30 0.9500
C33 C34 1.513(3)
C33 H33A 0.9900
C33 H33B 0.9900
C34 C35 1.387(3)
C34 C39 1.395(3)
C35 C36 1.385(3)
C35 H35 0.9500
C36 C37 1.387(3)
C36 H36 0.9500
C37 C38 1.384(3)
C37 H37 0.9500
C38 C39 1.386(3)
C38 H38 0.9500
C39 H39 0.9500
C40 C41 1.514(3)
C40 H40A 0.9900
C40 H40B 0.9900
C41 C46 1.390(3)
C41 C42 1.391(3)
C42 C43 1.387(3)
C42 H42A 0.9500
C43 C44 1.391(3)
C43 H43 0.9500
C44 C45 1.382(3)
C44 H44 0.9500
C45 C46 1.388(3)
C45 H45 0.9500
C46 H46 0.9500

loop_
_geom_hbond_atom_site_label_D
_geom_hbond_atom_site_label_H
_geom_hbond_atom_site_label_A
_geom_hbond_site_symmetry_A
_geom_hbond_distance_DH
_geom_hbond_distance_HA
_geom_hbond_distance_DA
_geom_hbond_angle_DHA
N1 H12 S1 1_455 0.877(9) 2.596(14) 3.4103(19) 155(2)
N1 H11 S2 . 0.877(9) 2.654(10) 3.5220(19) 170(2)
N2 H2 O3 . 0.874(9) 2.011(12) 2.832(2) 156(2)
N4 H41 S1 . 0.882(10) 2.606(11) 3.4666(19) 165(2)
N4 H42 S2 1_655 0.876(10) 2.651(15) 3.437(2) 150(2)
N5 H5 O1 . 0.872(9) 2.093(12) 2.909(2) 156(2)
C13 H13 Cg1 4_675 0.95 2.92 3.614(3) 130
C17 H17A Cg2 4_675 0.99 2.90 3.644(2) 132
C40 H40A Cg3 4_576 0.99 2.86 3.549(2) 128

loop_
_geom_torsion_atom_site_label_1
_geom_torsion_atom_site_label_2
_geom_torsion_atom_site_label_3
_geom_torsion_atom_site_label_4
_geom_torsion
O1 C1 C2 C7 -6.0(3)
N1 C1 C2 C7 173.88(19)
O1 C1 C2 C3 174.0(2)
N1 C1 C2 C3 -6.2(3)
C7 C2 C3 C4 0.1(3)
C1 C2 C3 C4 -179.87(19)
C2 C3 C4 C5 0.6(3)
C3 C4 C5 C6 -0.7(3)
C4 C5 C6 C7 0.1(3)
C4 C5 C6 C8 -178.66(19)
C5 C6 C7 C2 0.6(3)
C8 C6 C7 C2 179.24(19)
C3 C2 C7 C6 -0.7(3)
C1 C2 C7 C6 179.27(18)
C9 N2 C8 O2 -11.3(3)
C9 N2 C8 C6 169.02(18)
C7 C6 C8 O2 -170.9(2)
C5 C6 C8 O2 7.8(3)
C7 C6 C8 N2 8.8(3)
C5 C6 C8 N2 -172.49(18)
C10 N3 C9 N2 -178.97(16)
C17 N3 C9 N2 8.6(3)
C10 N3 C9 S1 1.9(3)
C17 N3 C9 S1 -170.59(15)
C8 N2 C9 N3 71.5(2)
C8 N2 C9 S1 -109.29(19)
C9 N3 C10 C11 98.2(2)
C17 N3 C10 C11 -88.5(2)
N3 C10 C11 C12 140.0(2)
N3 C10 C11 C16 -41.2(3)
C16 C11 C12 C13 -0.5(3)
C10 C11 C12 C13 178.4(2)
C11 C12 C13 C14 0.2(4)
C12 C13 C14 C15 0.0(4)
C13 C14 C15 C16 0.2(4)
C14 C15 C16 C11 -0.4(3)
C12 C11 C16 C15 0.6(3)
C10 C11 C16 C15 -178.3(2)
C9 N3 C17 C18 95.8(2)
C10 N3 C17 C18 -77.2(2)
N3 C17 C18 C23 127.9(2)
N3 C17 C18 C19 -53.6(3)
C23 C18 C19 C20 0.9(4)
C17 C18 C19 C20 -177.6(2)
C18 C19 C20 C21 0.5(4)
C19 C20 C21 C22 -1.1(4)
C20 C21 C22 C23 0.3(4)
C19 C18 C23 C22 -1.7(3)
C17 C18 C23 C22 176.8(2)
C21 C22 C23 C18 1.1(4)
O3 C24 C25 C30 6.3(3)
N4 C24 C25 C30 -173.2(2)
O3 C24 C25 C26 -173.3(2)
N4 C24 C25 C26 7.2(3)
C30 C25 C26 C27 1.1(3)
C24 C25 C26 C27 -179.22(19)
C25 C26 C27 C28 1.0(3)
C26 C27 C28 C29 -1.8(3)
C27 C28 C29 C30 0.6(3)
C27 C28 C29 C31 -175.72(19)
C26 C25 C30 C29 -2.4(3)
C24 C25 C30 C29 177.97(19)
C28 C29 C30 C25 1.5(3)
C31 C29 C30 C25 177.62(19)
C32 N5 C31 O4 -6.7(3)
C32 N5 C31 C29 174.95(18)
C30 C29 C31 O4 -164.7(2)
C28 C29 C31 O4 11.5(3)
C30 C29 C31 N5 13.7(3)
C28 C29 C31 N5 -170.16(19)
C33 N6 C32 N5 -179.56(16)
C40 N6 C32 N5 9.1(3)
C33 N6 C32 S2 2.2(3)
C40 N6 C32 S2 -169.12(14)
C31 N5 C32 N6 69.4(2)
C31 N5 C32 S2 -112.29(19)
C32 N6 C33 C34 100.5(2)
C40 N6 C33 C34 -87.2(2)
N6 C33 C34 C35 142.2(2)
N6 C33 C34 C39 -38.9(3)
C39 C34 C35 C36 -0.7(3)
C33 C34 C35 C36 178.2(2)
C34 C35 C36 C37 0.5(4)
C35 C36 C37 C38 -0.3(4)
C36 C37 C38 C39 0.4(3)
C37 C38 C39 C34 -0.6(3)
C35 C34 C39 C38 0.8(3)
C33 C34 C39 C38 -178.1(2)
C32 N6 C40 C41 96.9(2)
C33 N6 C40 C41 -75.1(2)
N6 C40 C41 C46 -61.5(3)
N6 C40 C41 C42 118.7(2)
C46 C41 C42 C43 -1.0(3)
C40 C41 C42 C43 178.8(2)
C41 C42 C43 C44 0.7(3)
C42 C43 C44 C45 0.3(4)
C43 C44 C45 C46 -1.0(4)
C44 C45 C46 C41 0.7(4)
C42 C41 C46 C45 0.3(3)
C40 C41 C46 C45 -179.4(2)
